data_7703957
loop_
_publ_author_name
'Anjana, S. S.'
'Varghese, B.'
'Murthy, Narasimha N.'

_publ_section_title
;
 Coligand modulated oxidative O-demethylation of a methyl ether appended
 tetradentate N-ligand in Co(ii) complexes.
;
_journal_issue 10
_journal_name_full 'Dalton transactions (Cambridge, England : 2003)'
_journal_page_first 3187
_journal_page_last 3197
_journal_paper_doi 10.1039/c9dt04609g
_journal_volume 49
_journal_year 2020
_chemical_absolute_configuration ad
_chemical_formula_moiety 'C19 H19 Cl2 Co N3 O, 0.5H2O'
_chemical_formula_sum 'C19 H20 Cl2 Co N3 O1.5'
_chemical_formula_weight 444.21
_space_group_crystal_system orthorhombic
_space_group_IT_number 19
_space_group_name_Hall 'P 2ac 2ab'
_space_group_name_H-M_alt 'P 21 21 21'
_atom_sites_solution_hydrogens geom
_audit_creation_method SHELXL-2018/3
_audit_update_record
;
2020-01-01 deposited with the CCDC.	2020-01-09 downloaded from the CCDC.
;
_cell_angle_alpha 90
_cell_angle_beta 90
_cell_angle_gamma 90
_cell_formula_units_Z 4
_cell_length_a 9.5758(2)
_cell_length_b 13.8028(3)
_cell_length_c 15.2197(2)
_cell_measurement_reflns_used 3684
_cell_measurement_temperature 298(2)
_cell_measurement_theta_max 25.3
_cell_measurement_theta_min 2.52
_cell_volume 2011.63(7)
_computing_cell_refinement 'APEX2/SAINT (Bruker, 2004)'
_computing_data_collection 'APEX2 (Bruker, 2004)'
_computing_data_reduction 'SAINT/XPREP (Bruker, 2004)'
_computing_molecular_graphics 'ORTEP3 (Farrugia, 1997) and Mercury (Bruno et al., 2002)'
_computing_publication_material 'SHELXL-2018/3 (Sheldrick, 2018)'
_computing_structure_refinement 'SHELXL-2018/3 (Sheldrick, 2018)'
_computing_structure_solution 'SIR92 (Altornare et al., 1993)'
_diffrn_ambient_temperature 298(2)
_diffrn_measured_fraction_theta_full 0.993
_diffrn_measured_fraction_theta_max 0.993
_diffrn_measurement_device_type 'Bruker axs kappa apex2 CCD Diffractometer'
_diffrn_measurement_method '\w and \f scan'
_diffrn_radiation_type MoK\a
_diffrn_radiation_wavelength 0.71073
_diffrn_reflns_av_R_equivalents 0.0137
_diffrn_reflns_av_unetI/netI 0.0307
_diffrn_reflns_Laue_measured_fraction_full 0.993
_diffrn_reflns_Laue_measured_fraction_max 0.993
_diffrn_reflns_limit_h_max 11
_diffrn_reflns_limit_h_min -11
_diffrn_reflns_limit_k_max 13
_diffrn_reflns_limit_k_min -16
_diffrn_reflns_limit_l_max 17
_diffrn_reflns_limit_l_min -18
_diffrn_reflns_number 7230
_diffrn_reflns_point_group_measured_fraction_full 0.966
_diffrn_reflns_point_group_measured_fraction_max 0.966
_diffrn_reflns_theta_full 24.998
_diffrn_reflns_theta_max 24.998
_diffrn_reflns_theta_min 1.992
_diffrn_source 'fine-focus sealed tube'
_exptl_absorpt_coefficient_mu 1.134
_exptl_absorpt_correction_T_max 0.7458
_exptl_absorpt_correction_T_min 0.6598
_exptl_absorpt_correction_type 0.multi-scan
_exptl_absorpt_process_details 'SADABS (Bruker, 2004)'
_exptl_crystal_colour purple
_exptl_crystal_density_diffrn 1.467
_exptl_crystal_description needle
_exptl_crystal_F_000 912
_exptl_crystal_size_max 0.320
_exptl_crystal_size_mid 0.220
_exptl_crystal_size_min 0.150
_refine_diff_density_max 0.184
_refine_diff_density_min -0.145
_refine_diff_density_rms 0.034
_refine_ls_abs_structure_details
;
 Flack x determined using 1270 quotients [(I+)-(I-)]/[(I+)+(I-)]
 (Parsons, Flack and Wagner, Acta Cryst. B69 (2013) 249-259).
;
_refine_ls_abs_structure_Flack 0.015(5)
_refine_ls_extinction_method none
_refine_ls_goodness_of_fit_ref 1.039
_refine_ls_hydrogen_treatment constr
_refine_ls_matrix_type full
_refine_ls_number_parameters 245
_refine_ls_number_reflns 3421
_refine_ls_number_restraints 0
_refine_ls_restrained_S_all 1.039
_refine_ls_R_factor_all 0.0230
_refine_ls_R_factor_gt 0.0207
_refine_ls_shift/su_max 0.000
_refine_ls_shift/su_mean 0.000
_refine_ls_structure_factor_coef Fsqd
_refine_ls_weighting_details 'w=1/[\s^2^(Fo^2^)+(0.0265P)^2^] where P=(Fo^2^+2Fc^2^)/3'
_refine_ls_weighting_scheme calc
_refine_ls_wR_factor_gt 0.0514
_refine_ls_wR_factor_ref 0.0523
_reflns_Friedel_coverage 0.697
_reflns_Friedel_fraction_full 0.930
_reflns_Friedel_fraction_max 0.930
_reflns_number_gt 3213
_reflns_number_total 3421
_reflns_threshold_expression 'I > 2\s(I)'
_cod_data_source_file c9dt04609g2.cif
_cod_data_source_block 1a
_cod_original_formula_sum 'C19 H20 Cl2 Co N3 O1.50'
_cod_database_code 7703957
_shelx_shelxl_version_number 2018/3
_shelx_space_group_comment
;
The symmetry employed for this shelxl refinement is uniquely defined
by the following loop, which should always be used as a source of
symmetry information in preference to the above space-group names.
They are only intended as comments.
;
_shelx_estimated_absorpt_t_min 0.713
_shelx_estimated_absorpt_t_max 0.848

loop_
_space_group_symop_operation_xyz
'x, y, z'
'-x+1/2, -y, z+1/2'
'-x, y+1/2, -z+1/2'
'x+1/2, -y+1/2, -z'

loop_
_atom_site_label
_atom_site_type_symbol
_atom_site_fract_x
_atom_site_fract_y
_atom_site_fract_z
_atom_site_U_iso_or_equiv
_atom_site_adp_type
_atom_site_occupancy
_atom_site_site_symmetry_order
_atom_site_calc_flag
_atom_site_refinement_flags_posn
_atom_site_refinement_flags_adp
_atom_site_refinement_flags_occupancy
_atom_site_disorder_assembly
_atom_site_disorder_group
C1 C 0.1176(3) 0.5551(3) 0.25612(18) 0.0531(8) Uani 1 1 d . . . . .
H1 H 0.081484 0.493001 0.249307 0.064 Uiso 1 1 calc R U . . .
C2 C 0.0317(4) 0.6278(3) 0.2879(2) 0.0701(11) Uani 1 1 d . . . . .
H2 H -0.060424 0.614548 0.303027 0.084 Uiso 1 1 calc R U . . .
C3 C 0.0843(4) 0.7193(3) 0.2966(2) 0.0757(12) Uani 1 1 d . . . . .
H3 H 0.028251 0.769122 0.317746 0.091 Uiso 1 1 calc R U . . .
C4 C 0.2210(4) 0.7371(3) 0.2737(2) 0.0605(9) Uani 1 1 d . . . . .
H4 H 0.257579 0.799341 0.277994 0.073 Uiso 1 1 calc R U . . .
C5 C 0.3032(3) 0.6618(2) 0.24425(17) 0.0409(7) Uani 1 1 d . . . . .
C6 C 0.4555(3) 0.6748(2) 0.22463(18) 0.0446(7) Uani 1 1 d . . . . .
H6A H 0.473112 0.741145 0.206672 0.053 Uiso 1 1 calc R U . . .
H6B H 0.510057 0.661816 0.277016 0.053 Uiso 1 1 calc R U . . .
C7 C 0.4592(3) 0.64463(19) 0.06580(16) 0.0343(6) Uani 1 1 d . . . . .
C8 C 0.5215(3) 0.7270(2) 0.03345(18) 0.0485(7) Uani 1 1 d . . . . .
H8 H 0.582532 0.762205 0.068696 0.058 Uiso 1 1 calc R U . . .
C9 C 0.4937(4) 0.7580(2) -0.0517(2) 0.0551(8) Uani 1 1 d . . . . .
H9 H 0.537867 0.812613 -0.074241 0.066 Uiso 1 1 calc R U . . .
C10 C 0.4002(3) 0.7069(2) -0.10226(18) 0.0495(7) Uani 1 1 d . . . . .
H10 H 0.381468 0.727683 -0.159189 0.059 Uiso 1 1 calc R U . . .
C11 C 0.3340(3) 0.6260(2) -0.07053(17) 0.0428(7) Uani 1 1 d . . . . .
H11 H 0.270210 0.592723 -0.105343 0.051 Uiso 1 1 calc R U . . .
C12 C 0.3634(3) 0.59415(19) 0.01465(17) 0.0346(6) Uani 1 1 d . . . . .
C13 C 0.6493(3) 0.5827(2) 0.1546(2) 0.0417(7) Uani 1 1 d . . . . .
H13A H 0.679575 0.569111 0.214154 0.050 Uiso 1 1 calc R U . . .
H13B H 0.704041 0.636321 0.131964 0.050 Uiso 1 1 calc R U . . .
C14 C 0.6683(3) 0.4945(2) 0.09751(18) 0.0404(7) Uani 1 1 d . . . . .
C15 C 0.7795(3) 0.4852(3) 0.0405(2) 0.0642(10) Uani 1 1 d . . . . .
H15 H 0.847075 0.533412 0.036107 0.077 Uiso 1 1 calc R U . . .
C16 C 0.7874(4) 0.4019(3) -0.0101(3) 0.0776(12) Uani 1 1 d . . . . .
H16 H 0.860890 0.393495 -0.049349 0.093 Uiso 1 1 calc R U . . .
C17 C 0.6874(4) 0.3323(3) -0.0022(2) 0.0659(10) Uani 1 1 d . . . . .
H17 H 0.692218 0.275773 -0.035282 0.079 Uiso 1 1 calc R U . . .
C18 C 0.5795(3) 0.3470(2) 0.05547(18) 0.0487(8) Uani 1 1 d . . . . .
H18 H 0.510676 0.299780 0.060326 0.058 Uiso 1 1 calc R U . . .
C21 C 0.2021(4) 0.4615(3) 0.0004(2) 0.0764(12) Uani 1 1 d . . . . .
H21A H 0.131242 0.505331 -0.019770 0.115 Uiso 1 1 calc R U . . .
H21B H 0.160173 0.412009 0.036045 0.115 Uiso 1 1 calc R U . . .
H21C H 0.247335 0.432128 -0.049215 0.115 Uiso 1 1 calc R U . . .
N1 N 0.2518(2) 0.57163(18) 0.23487(14) 0.0414(6) Uani 1 1 d . . . . .
N2 N 0.4976(2) 0.60741(15) 0.15333(13) 0.0337(5) Uani 1 1 d . . . . .
N3 N 0.5695(2) 0.42709(16) 0.10521(13) 0.0360(5) Uani 1 1 d . . . . .
O1 O 0.30244(19) 0.51326(14) 0.05105(11) 0.0416(5) Uani 1 1 d . . . . .
O2 O -0.1565(7) 0.4462(5) 0.3224(6) 0.142(3) Uani 0.5 1 d . . P . .
Cl1 Cl 0.51758(7) 0.45066(5) 0.32241(4) 0.04486(18) Uani 1 1 d . . . . .
Cl2 Cl 0.26824(7) 0.32572(5) 0.18568(5) 0.04732(18) Uani 1 1 d . . . . .
Co1 Co 0.39749(3) 0.46845(2) 0.18603(2) 0.03230(11) Uani 1 1 d . . . . .

loop_
_atom_site_aniso_label
_atom_site_aniso_U_11
_atom_site_aniso_U_22
_atom_site_aniso_U_33
_atom_site_aniso_U_23
_atom_site_aniso_U_13
_atom_site_aniso_U_12
C1 0.0379(15) 0.077(2) 0.0448(15) 0.0003(16) -0.0001(13) 0.0047(16)
C2 0.0430(17) 0.114(3) 0.0530(18) -0.001(2) 0.0040(15) 0.027(2)
C3 0.071(2) 0.095(3) 0.061(2) -0.020(2) -0.0064(19) 0.044(2)
C4 0.076(2) 0.056(2) 0.0494(17) -0.0144(16) -0.0149(17) 0.025(2)
C5 0.0508(16) 0.0396(18) 0.0322(13) -0.0085(12) -0.0091(13) 0.0106(15)
C6 0.0580(17) 0.0363(17) 0.0394(13) -0.0078(13) -0.0082(14) -0.0010(15)
C7 0.0392(13) 0.0298(15) 0.0339(12) 0.0005(11) 0.0003(12) 0.0004(12)
C8 0.0551(17) 0.0384(18) 0.0520(16) 0.0003(14) -0.0028(15) -0.0077(15)
C9 0.0654(19) 0.0427(19) 0.0571(17) 0.0148(15) 0.0042(17) -0.0024(17)
C10 0.0568(17) 0.0513(19) 0.0405(14) 0.0089(14) 0.0017(16) 0.0088(17)
C11 0.0468(14) 0.0465(18) 0.0353(13) -0.0014(13) -0.0036(13) 0.0056(15)
C12 0.0341(13) 0.0350(16) 0.0348(13) -0.0007(12) 0.0007(11) 0.0055(12)
C13 0.0345(13) 0.0424(17) 0.0483(15) 0.0035(14) -0.0050(12) -0.0068(13)
C14 0.0346(13) 0.0442(19) 0.0422(14) 0.0061(13) 0.0014(12) 0.0016(13)
C15 0.0504(18) 0.064(2) 0.079(2) 0.007(2) 0.0247(18) -0.0007(18)
C16 0.080(3) 0.083(3) 0.070(2) 0.004(2) 0.039(2) 0.021(3)
C17 0.088(3) 0.059(2) 0.0504(18) -0.0067(17) 0.0166(19) 0.024(2)
C18 0.0624(19) 0.0427(18) 0.0409(15) -0.0062(13) 0.0029(15) 0.0067(16)
C21 0.090(3) 0.070(3) 0.069(2) 0.016(2) -0.041(2) -0.034(2)
N1 0.0380(11) 0.0532(17) 0.0331(11) -0.0029(11) -0.0028(10) 0.0075(11)
N2 0.0349(10) 0.0303(12) 0.0359(10) -0.0041(9) -0.0047(10) -0.0002(10)
N3 0.0383(12) 0.0344(13) 0.0354(11) -0.0021(10) 0.0009(10) 0.0007(10)
O1 0.0454(10) 0.0422(12) 0.0372(9) -0.0009(9) -0.0087(8) -0.0116(9)
O2 0.090(4) 0.131(6) 0.204(8) 0.013(6) -0.005(6) -0.002(4)
Cl1 0.0493(3) 0.0503(4) 0.0350(3) 0.0004(3) -0.0062(3) -0.0007(3)
Cl2 0.0502(4) 0.0452(4) 0.0465(4) 0.0004(4) -0.0024(4) -0.0182(3)
Co1 0.03232(16) 0.0328(2) 0.03175(16) -0.00314(16) 0.00129(15) -0.00318(15)

loop_
_atom_type_symbol
_atom_type_description
_atom_type_scat_dispersion_real
_atom_type_scat_dispersion_imag
_atom_type_scat_source
C C 0.0033 0.0016 'International Tables Vol C Tables 4.2.6.8 and 6.1.1.4'
H H 0.0000 0.0000 'International Tables Vol C Tables 4.2.6.8 and 6.1.1.4'
N N 0.0061 0.0033 'International Tables Vol C Tables 4.2.6.8 and 6.1.1.4'
O O 0.0106 0.0060 'International Tables Vol C Tables 4.2.6.8 and 6.1.1.4'
Cl Cl 0.1484 0.1585 'International Tables Vol C Tables 4.2.6.8 and 6.1.1.4'
Co Co 0.3494 0.9721 'International Tables Vol C Tables 4.2.6.8 and 6.1.1.4'

loop_
_geom_angle_atom_site_label_1
_geom_angle_atom_site_label_2
_geom_angle_atom_site_label_3
_geom_angle
_geom_angle_site_symmetry_1
_geom_angle_site_symmetry_3
_geom_angle_publ_flag
N1 C1 C2 121.9(3) . . ?
N1 C1 H1 119.0 . . ?
C2 C1 H1 119.0 . . ?
C3 C2 C1 119.0(3) . . ?
C3 C2 H2 120.5 . . ?
C1 C2 H2 120.5 . . ?
C2 C3 C4 119.4(3) . . ?
C2 C3 H3 120.3 . . ?
C4 C3 H3 120.3 . . ?
C3 C4 C5 119.4(4) . . ?
C3 C4 H4 120.3 . . ?
C5 C4 H4 120.3 . . ?
N1 C5 C4 121.5(3) . . ?
N1 C5 C6 116.4(2) . . ?
C4 C5 C6 122.0(3) . . ?
N2 C6 C5 109.6(2) . . ?
N2 C6 H6A 109.8 . . ?
C5 C6 H6A 109.8 . . ?
N2 C6 H6B 109.8 . . ?
C5 C6 H6B 109.8 . . ?
H6A C6 H6B 108.2 . . ?
C8 C7 C12 120.0(2) . . ?
C8 C7 N2 120.2(2) . . ?
C12 C7 N2 119.7(2) . . ?
C7 C8 C9 120.3(3) . . ?
C7 C8 H8 119.9 . . ?
C9 C8 H8 119.9 . . ?
C10 C9 C8 119.3(3) . . ?
C10 C9 H9 120.4 . . ?
C8 C9 H9 120.4 . . ?
C11 C10 C9 121.4(3) . . ?
C11 C10 H10 119.3 . . ?
C9 C10 H10 119.3 . . ?
C10 C11 C12 119.3(3) . . ?
C10 C11 H11 120.3 . . ?
C12 C11 H11 120.3 . . ?
O1 C12 C7 117.4(2) . . ?
O1 C12 C11 122.9(2) . . ?
C7 C12 C11 119.6(3) . . ?
N2 C13 C14 107.1(2) . . ?
N2 C13 H13A 110.3 . . ?
C14 C13 H13A 110.3 . . ?
N2 C13 H13B 110.3 . . ?
C14 C13 H13B 110.3 . . ?
H13A C13 H13B 108.5 . . ?
N3 C14 C15 122.6(3) . . ?
N3 C14 C13 115.3(2) . . ?
C15 C14 C13 122.1(3) . . ?
C14 C15 C16 117.9(3) . . ?
C14 C15 H15 121.0 . . ?
C16 C15 H15 121.0 . . ?
C17 C16 C15 119.8(3) . . ?
C17 C16 H16 120.1 . . ?
C15 C16 H16 120.1 . . ?
C16 C17 C18 118.9(3) . . ?
C16 C17 H17 120.6 . . ?
C18 C17 H17 120.6 . . ?
N3 C18 C17 122.5(3) . . ?
N3 C18 H18 118.8 . . ?
C17 C18 H18 118.8 . . ?
O1 C21 H21A 109.5 . . ?
O1 C21 H21B 109.5 . . ?
H21A C21 H21B 109.5 . . ?
O1 C21 H21C 109.5 . . ?
H21A C21 H21C 109.5 . . ?
H21B C21 H21C 109.5 . . ?
C1 N1 C5 118.7(3) . . ?
C1 N1 Co1 126.6(2) . . ?
C5 N1 Co1 114.62(18) . . ?
C7 N2 C6 112.0(2) . . ?
C7 N2 C13 109.5(2) . . ?
C6 N2 C13 113.5(2) . . ?
C7 N2 Co1 113.52(15) . . ?
C6 N2 Co1 105.22(16) . . ?
C13 N2 Co1 102.82(16) . . ?
C14 N3 C18 118.3(2) . . ?
C14 N3 Co1 114.35(17) . . ?
C18 N3 Co1 126.9(2) . . ?
C12 O1 C21 118.4(2) . . ?
C12 O1 Co1 113.86(14) . . ?
C21 O1 Co1 127.40(17) . . ?
N1 Co1 N3 152.46(9) . . ?
N1 Co1 N2 77.37(8) . . ?
N3 Co1 N2 76.50(8) . . ?
N1 Co1 Cl2 102.64(7) . . ?
N3 Co1 Cl2 100.53(6) . . ?
N2 Co1 Cl2 165.69(5) . . ?
N1 Co1 O1 82.77(8) . . ?
N3 Co1 O1 82.19(7) . . ?
N2 Co1 O1 74.90(7) . . ?
Cl2 Co1 O1 90.86(5) . . ?
N1 Co1 Cl1 94.64(6) . . ?
N3 Co1 Cl1 95.86(6) . . ?
N2 Co1 Cl1 94.38(5) . . ?
Cl2 Co1 Cl1 99.86(3) . . ?
O1 Co1 Cl1 169.28(5) . . ?

loop_
_geom_bond_atom_site_label_1
_geom_bond_atom_site_label_2
_geom_bond_distance
_geom_bond_site_symmetry_2
_geom_bond_publ_flag
C1 N1 1.345(4) . ?
C1 C2 1.385(5) . ?
C1 H1 0.9300 . ?
C2 C3 1.366(6) . ?
C2 H2 0.9300 . ?
C3 C4 1.377(5) . ?
C3 H3 0.9300 . ?
C4 C5 1.378(4) . ?
C4 H4 0.9300 . ?
C5 N1 1.346(4) . ?
C5 C6 1.499(4) . ?
C6 N2 1.485(3) . ?
C6 H6A 0.9700 . ?
C6 H6B 0.9700 . ?
C7 C8 1.376(4) . ?
C7 C12 1.390(4) . ?
C7 N2 1.475(3) . ?
C8 C9 1.391(4) . ?
C8 H8 0.9300 . ?
C9 C10 1.375(4) . ?
C9 H9 0.9300 . ?
C10 C11 1.372(4) . ?
C10 H10 0.9300 . ?
C11 C12 1.398(4) . ?
C11 H11 0.9300 . ?
C12 O1 1.376(3) . ?
C13 N2 1.492(3) . ?
C13 C14 1.507(4) . ?
C13 H13A 0.9700 . ?
C13 H13B 0.9700 . ?
C14 N3 1.333(4) . ?
C14 C15 1.380(4) . ?
C15 C16 1.386(5) . ?
C15 H15 0.9300 . ?
C16 C17 1.362(5) . ?
C16 H16 0.9300 . ?
C17 C18 1.370(4) . ?
C17 H17 0.9300 . ?
C18 N3 1.343(3) . ?
C18 H18 0.9300 . ?
C21 O1 1.424(3) . ?
C21 H21A 0.9600 . ?
C21 H21B 0.9600 . ?
C21 H21C 0.9600 . ?
N1 Co1 2.128(2) . ?
N2 Co1 2.201(2) . ?
N3 Co1 2.133(2) . ?
O1 Co1 2.3306(18) . ?
Cl1 Co1 2.3856(7) . ?
Cl2 Co1 2.3265(7) . ?

loop_
_geom_hbond_atom_site_label_D
_geom_hbond_atom_site_label_H
_geom_hbond_atom_site_label_A
_geom_hbond_distance_DH
_geom_hbond_distance_HA
_geom_hbond_distance_DA
_geom_hbond_angle_DHA
_geom_hbond_site_symmetry_A
_geom_hbond_publ_flag
C1 H1 O2 0.93 2.62 3.189(8) 120.3 . yes
C2 H2 O2 0.93 2.52 3.132(9) 123.9 . yes
C6 H6A Cl1 0.97 2.93 3.882(3) 168.6 3_655 yes
C13 H13A Cl1 0.97 2.79 3.382(3) 119.9 . yes
C17 H17 Cl2 0.93 2.78 3.627(3) 151.9 4 yes
C21 H21A Cl1 0.96 2.86 3.638(3) 139.1 2_564 yes
C21 H21B Cl2 0.96 2.77 3.444(3) 127.9 . yes
C1 H1 O2 0.93 2.62 3.189(8) 120.3 . yes
C2 H2 O2 0.93 2.52 3.132(9) 123.9 . yes
C6 H6A Cl1 0.97 2.93 3.882(3) 168.6 3_655 yes
C13 H13A Cl1 0.97 2.79 3.382(3) 119.9 . yes
C17 H17 Cl2 0.93 2.78 3.627(3) 151.9 4 yes
C21 H21A Cl1 0.96 2.86 3.638(3) 139.1 2_564 yes
C21 H21B Cl2 0.96 2.77 3.444(3) 127.9 . yes

loop_
_geom_torsion_atom_site_label_1
_geom_torsion_atom_site_label_2
_geom_torsion_atom_site_label_3
_geom_torsion_atom_site_label_4
_geom_torsion
_geom_torsion_site_symmetry_1
_geom_torsion_site_symmetry_2
_geom_torsion_site_symmetry_3
_geom_torsion_site_symmetry_4
_geom_torsion_publ_flag
N1 C1 C2 C3 1.0(5) . . . . ?
C1 C2 C3 C4 0.0(5) . . . . ?
C2 C3 C4 C5 -1.4(5) . . . . ?
C3 C4 C5 N1 2.0(5) . . . . ?
C3 C4 C5 C6 -175.4(3) . . . . ?
N1 C5 C6 N2 33.2(3) . . . . ?
C4 C5 C6 N2 -149.3(3) . . . . ?
C12 C7 C8 C9 -2.7(4) . . . . ?
N2 C7 C8 C9 174.9(3) . . . . ?
C7 C8 C9 C10 1.9(5) . . . . ?
C8 C9 C10 C11 -0.1(5) . . . . ?
C9 C10 C11 C12 -0.7(4) . . . . ?
C8 C7 C12 O1 -178.8(2) . . . . ?
N2 C7 C12 O1 3.5(4) . . . . ?
C8 C7 C12 C11 1.8(4) . . . . ?
N2 C7 C12 C11 -175.8(2) . . . . ?
C10 C11 C12 O1 -179.4(3) . . . . ?
C10 C11 C12 C7 -0.1(4) . . . . ?
N2 C13 C14 N3 -40.5(3) . . . . ?
N2 C13 C14 C15 138.7(3) . . . . ?
N3 C14 C15 C16 -0.2(5) . . . . ?
C13 C14 C15 C16 -179.3(3) . . . . ?
C14 C15 C16 C17 -0.2(6) . . . . ?
C15 C16 C17 C18 0.7(6) . . . . ?
C16 C17 C18 N3 -0.7(5) . . . . ?
C2 C1 N1 C5 -0.5(4) . . . . ?
C2 C1 N1 Co1 179.7(2) . . . . ?
C4 C5 N1 C1 -1.0(4) . . . . ?
C6 C5 N1 C1 176.5(2) . . . . ?
C4 C5 N1 Co1 178.8(2) . . . . ?
C6 C5 N1 Co1 -3.7(3) . . . . ?
C8 C7 N2 C6 65.9(3) . . . . ?
C12 C7 N2 C6 -116.4(3) . . . . ?
C8 C7 N2 C13 -60.8(3) . . . . ?
C12 C7 N2 C13 116.8(3) . . . . ?
C8 C7 N2 Co1 -175.1(2) . . . . ?
C12 C7 N2 Co1 2.5(3) . . . . ?
C5 C6 N2 C7 80.3(3) . . . . ?
C5 C6 N2 C13 -155.0(2) . . . . ?
C5 C6 N2 Co1 -43.4(2) . . . . ?
C14 C13 N2 C7 -70.0(3) . . . . ?
C14 C13 N2 C6 164.1(2) . . . . ?
C14 C13 N2 Co1 51.0(2) . . . . ?
C15 C14 N3 C18 0.2(4) . . . . ?
C13 C14 N3 C18 179.4(2) . . . . ?
C15 C14 N3 Co1 -172.7(2) . . . . ?
C13 C14 N3 Co1 6.5(3) . . . . ?
C17 C18 N3 C14 0.3(4) . . . . ?
C17 C18 N3 Co1 172.2(2) . . . . ?
C7 C12 O1 C21 178.9(3) . . . . ?
C11 C12 O1 C21 -1.8(4) . . . . ?
C7 C12 O1 Co1 -7.5(3) . . . . ?
C11 C12 O1 Co1 171.9(2) . . . . ?
